data_4307358
loop_
_publ_author_name
'Timothy J. Boyle'
'Robin M. Sewell'
'Leigh Anna M. Ottley'
'Harry D. Pratt'
'Christopher J. Quintana'
'Scott D. Bunge'

_publ_contact_author_address '1001 University Blvd, Albuquerque, NM 87106'
_publ_contact_author_email tjboyle@sandia.gov
_publ_contact_author_fax '(505) 272-7336'
_publ_contact_author_name 'Timothy J. Boyle et.al.'
_publ_section_title
;
Controlled Synthesis of a Structurally Characterized Family of Sterically
Constrained Heterocyclic Alkoxy-Modified Titanium Alkoxides
;
_journal_name_full 'Inorganic Chemistry'
_journal_page_first 1825
_journal_page_last 1835
_journal_paper_doi 10.1021/ic0618798
_journal_volume 46
_journal_year 2007
_chemical_formula_moiety 'C24 H22 N2 O4 S2 Ti'
_chemical_formula_sum 'C24 H22 N2 O4 S2 Ti'
_chemical_formula_weight 514.46
_chemical_name_common '18 Ti(OPy)2(4-MP)2'
_chemical_name_systematic
; 
 ? 
;
_space_group_IT_number 1
_symmetry_cell_setting triclinic
_symmetry_space_group_name_Hall 'P 1'
_symmetry_space_group_name_H-M 'P 1'
_atom_sites_solution_hydrogens geom
_atom_sites_solution_primary direct
_atom_sites_solution_secondary difmap
_audit_creation_method SHELXL-97
_cell_angle_alpha 104.405(3)
_cell_angle_beta 90.340(3)
_cell_angle_gamma 99.668(3)
_cell_formula_units_Z 2
_cell_length_a 8.4060(13)
_cell_length_b 10.4494(16)
_cell_length_c 14.278(2)
_cell_measurement_temperature 203(2)
_cell_measurement_theta_max 25.29
_cell_measurement_theta_min 1.47
_cell_volume 1196.0(3)
_computing_structure_refinement 'SHELXL-97 (Sheldrick, 1997)'
_computing_structure_solution 'SHELXS-97 (Sheldrick, 1990)'
_diffrn_ambient_temperature 203(2)
_diffrn_measured_fraction_theta_full 0.979
_diffrn_measured_fraction_theta_max 0.979
_diffrn_radiation_monochromator graphite
_diffrn_radiation_source 'fine-focus sealed tube'
_diffrn_radiation_type MoK\a
_diffrn_radiation_wavelength 0.71073
_diffrn_reflns_av_R_equivalents 0.0271
_diffrn_reflns_av_sigmaI/netI 0.0775
_diffrn_reflns_limit_h_max 10
_diffrn_reflns_limit_h_min -10
_diffrn_reflns_limit_k_max 12
_diffrn_reflns_limit_k_min -12
_diffrn_reflns_limit_l_max 17
_diffrn_reflns_limit_l_min -11
_diffrn_reflns_number 6142
_diffrn_reflns_theta_full 25.29
_diffrn_reflns_theta_max 25.29
_diffrn_reflns_theta_min 1.47
_exptl_absorpt_coefficient_mu 0.566
_exptl_absorpt_correction_T_max 0.885
_exptl_absorpt_correction_T_min 0.739
_exptl_absorpt_correction_type empirical
_exptl_absorpt_process_details SADABS
_exptl_crystal_colour colorless
_exptl_crystal_density_diffrn 1.429
_exptl_crystal_density_meas ?
_exptl_crystal_density_method .
_exptl_crystal_description block
_exptl_crystal_F_000 532
_exptl_crystal_size_max 0.552
_exptl_crystal_size_mid 0.46
_exptl_crystal_size_min 0.08
_refine_diff_density_max 1.085
_refine_diff_density_min -0.768
_refine_diff_density_rms 0.086
_refine_ls_abs_structure_details 'Flack H D (1983), Acta Cryst. A39, 876-881'
_refine_ls_abs_structure_Flack 10(10)
_refine_ls_extinction_method none
_refine_ls_goodness_of_fit_ref 1.064
_refine_ls_hydrogen_treatment mixed
_refine_ls_matrix_type full
_refine_ls_number_parameters 611
_refine_ls_number_reflns 5156
_refine_ls_number_restraints 3
_refine_ls_restrained_S_all 1.064
_refine_ls_R_factor_all 0.0821
_refine_ls_R_factor_gt 0.0766
_refine_ls_shift/su_max 9.611
_refine_ls_shift/su_mean 0.047
_refine_ls_structure_factor_coef Fsqd
_refine_ls_weighting_details 'calc w=1/[\s^2^(Fo^2^)+(0.0459P)^2^+2.3119P] where P=(Fo^2^+2Fc^2^)/3'
_refine_ls_weighting_scheme calc
_refine_ls_wR_factor_gt 0.1442
_refine_ls_wR_factor_ref 0.1492
_reflns_number_gt 4744
_reflns_number_total 5156
_reflns_threshold_expression >2sigma(I)
_cod_data_source_file ic0618798si20061106_104430_14.cif
_cod_data_source_block gra012s
_cod_original_cell_volume 1195.9(3)
_cod_database_code 4307358

loop_
_symmetry_equiv_pos_as_xyz
'x, y, z'

loop_
_atom_site_label
_atom_site_type_symbol
_atom_site_fract_x
_atom_site_fract_y
_atom_site_fract_z
_atom_site_U_iso_or_equiv
_atom_site_adp_type
_atom_site_occupancy
_atom_site_symmetry_multiplicity
_atom_site_calc_flag
_atom_site_refinement_flags
_atom_site_disorder_assembly
_atom_site_disorder_group
Ti1 Ti 0.7428(3) 0.5569(3) 0.9447(2) 0.0659(8) Uani 1 1 d . . .
Ti2 Ti 0.95124(14) 0.36460(12) 0.36605(10) 0.0000(2) Uani 1 1 d . . .
S1 S 0.5128(5) 0.8664(4) 0.5633(3) 0.0661(11) Uani 1 1 d . . .
S2 S 0.4955(5) 1.0322(4) 1.3711(3) 0.0630(11) Uani 1 1 d . . .
S3 S 1.1851(5) 0.0539(4) 0.7457(3) 0.0651(11) Uani 1 1 d . . .
S4 S 1.2000(6) -0.1108(4) -0.0611(3) 0.0650(10) Uani 1 1 d . . .
O1 O 0.6235(9) 0.4525(7) 0.8301(5) 0.0319(17) Uani 1 1 d . . .
O2 O 0.9100(10) 0.6013(8) 1.0413(6) 0.0345(18) Uani 1 1 d . . .
O3 O 0.7716(10) 0.7117(8) 0.8963(6) 0.0381(19) Uani 1 1 d . . .
O4 O 0.5857(10) 0.5941(9) 1.0308(6) 0.0395(19) Uani 1 1 d . . .
O5 O 0.9234(9) 0.2119(8) 0.4129(5) 0.0343(18) Uani 1 1 d . . .
O6 O 1.1139(10) 0.3255(8) 0.2775(6) 0.033(2) Uani 1 1 d . . .
O7 O 1.0721(8) 0.4711(8) 0.4784(6) 0.0309(17) Uani 1 1 d . . .
O8 O 0.7870(9) 0.3196(8) 0.2686(6) 0.0334(18) Uani 1 1 d . . .
N1 N 0.9614(9) 0.5089(8) 0.8665(6) 0.0244(19) Uani 1 1 d . . .
N2 N 0.7156(11) 0.3451(10) 0.9574(7) 0.032(2) Uani 1 1 d . . .
H1 H 1.330(9) -0.090(7) -0.031(5) 0.012(19) Uiso 1 1 d . . .
H4 H 1.150(8) 0.163(7) 0.787(5) 0.000(18) Uiso 1 1 d . . .
H15 H 0.638(7) 0.866(6) 0.519(5) 0.000(16) Uiso 1 1 d . . .
C1 C 1.0656(13) 0.5732(12) 1.0295(8) 0.034(2) Uani 1 1 d . . .
H1A H 1.0797 0.5034 1.0621 0.041 Uiso 1 1 calc R . .
H1B H 1.1443 0.6540 1.0592 0.041 Uiso 1 1 calc R . .
C2 C 1.0962(14) 0.5257(11) 0.9223(8) 0.030(2) Uani 1 1 d . . .
C3 C 1.2389(13) 0.5029(14) 0.8847(11) 0.039(3) Uani 1 1 d . . .
H3 H 1.3294 0.5120 0.9263 0.047 Uiso 1 1 calc R . .
C4 C 1.2526(14) 0.4673(12) 0.7880(11) 0.039(3) Uani 1 1 d . . .
H4A H 1.3525 0.4545 0.7614 0.047 Uiso 1 1 calc R . .
C5 C 1.1163(16) 0.4504(12) 0.7296(8) 0.036(3) Uani 1 1 d . . .
H5 H 1.1223 0.4249 0.6619 0.043 Uiso 1 1 calc R . .
C6 C 0.9716(13) 0.4704(12) 0.7692(8) 0.035(3) Uani 1 1 d . . .
H6 H 0.8788 0.4574 0.7286 0.042 Uiso 1 1 calc R . .
C7 C 0.7749(14) 0.3114(13) 1.0369(8) 0.031(3) Uani 1 1 d . . .
H7 H 0.8248 0.3771 1.0912 0.037 Uiso 1 1 calc R . .
C8 C 0.757(2) 0.1778(16) 1.0322(11) 0.063(4) Uani 1 1 d . . .
H8 H 0.7945 0.1511 1.0854 0.076 Uiso 1 1 calc R . .
C9 C 0.686(3) 0.0795(17) 0.9514(13) 0.088(6) Uani 1 1 d . . .
H9 H 0.6753 -0.0121 0.9496 0.106 Uiso 1 1 calc R . .
C10 C 0.6311(18) 0.1204(13) 0.8737(9) 0.051(3) Uani 1 1 d . . .
H10 H 0.5829 0.0563 0.8181 0.062 Uiso 1 1 calc R . .
C11 C 0.6470(16) 0.2516(14) 0.8781(9) 0.037(3) Uani 1 1 d . . .
C12 C 0.5977(13) 0.3105(11) 0.7998(9) 0.037(3) Uani 1 1 d . . .
H12A H 0.6598 0.2825 0.7428 0.045 Uiso 1 1 calc R . .
H12B H 0.4830 0.2765 0.7814 0.045 Uiso 1 1 calc R . .
C13 C 0.7116(14) 0.7382(9) 0.8168(9) 0.035(3) Uani 1 1 d . . .
C14 C 0.8131(13) 0.7729(10) 0.7476(8) 0.030(2) Uani 1 1 d . . .
H14 H 0.9247 0.7746 0.7552 0.036 Uiso 1 1 calc R . .
C15 C 0.7547(14) 0.8046(12) 0.6691(9) 0.041(3) Uani 1 1 d . . .
H15A H 0.8257 0.8229 0.6216 0.049 Uiso 1 1 calc R . .
C16 C 0.5910(15) 0.8107(11) 0.6572(9) 0.038(3) Uani 1 1 d . . .
C17 C 0.4907(14) 0.7806(12) 0.7282(10) 0.041(3) Uani 1 1 d . . .
H17 H 0.3801 0.7839 0.7227 0.049 Uiso 1 1 calc R . .
C18 C 0.5510(13) 0.7454(10) 0.8080(9) 0.035(2) Uani 1 1 d . . .
H18 H 0.4811 0.7266 0.8559 0.042 Uiso 1 1 calc R . .
C19 C 0.5675(14) 0.6962(13) 1.1094(8) 0.039(3) Uani 1 1 d . . .
C20 C 0.629(2) 0.8240(16) 1.1150(11) 0.065(4) Uani 1 1 d . . .
H20 H 0.6820 0.8448 1.0614 0.078 Uiso 1 1 calc R . .
C21 C 0.6203(19) 0.9293(14) 1.1969(11) 0.054(3) Uani 1 1 d . . .
H21 H 0.6792 1.0159 1.2023 0.064 Uiso 1 1 calc R . .
C22 C 0.5220(16) 0.9018(14) 1.2694(9) 0.047(3) Uani 1 1 d . . .
C23 C 0.4537(18) 0.7706(14) 1.2634(11) 0.053(4) Uani 1 1 d . . .
H23 H 0.3928 0.7497 1.3143 0.063 Uiso 1 1 calc R . .
C24 C 0.4737(17) 0.6679(13) 1.1828(10) 0.047(3) Uani 1 1 d . . .
H24 H 0.4230 0.5792 1.1787 0.057 Uiso 1 1 calc R . .
C25 C 0.9806(12) 0.1767(11) 0.4908(7) 0.027(2) Uani 1 1 d . . .
C26 C 1.1448(13) 0.1728(11) 0.5032(8) 0.032(2) Uani 1 1 d . . .
H26 H 1.2164 0.1956 0.4572 0.038 Uiso 1 1 calc R . .
C27 C 1.2032(14) 0.1368(11) 0.5798(10) 0.039(3) Uani 1 1 d . . .
H27 H 1.3135 0.1327 0.5858 0.047 Uiso 1 1 calc R . .
C28 C 1.0989(15) 0.1060(12) 0.6494(9) 0.039(3) Uani 1 1 d . . .
C29 C 0.9410(15) 0.1165(11) 0.6429(9) 0.036(3) Uani 1 1 d . . .
H29 H 0.8725 0.0992 0.6917 0.043 Uiso 1 1 calc R . .
C30 C 0.8785(13) 0.1530(11) 0.5632(9) 0.038(3) Uani 1 1 d . . .
H30 H 0.7691 0.1613 0.5591 0.046 Uiso 1 1 calc R . .
C31 C 1.1319(13) 0.2271(11) 0.2014(9) 0.029(2) Uani 1 1 d . . .
C32 C 1.0558(16) 0.0919(12) 0.1943(9) 0.044(3) Uani 1 1 d . . .
H32 H 0.9847 0.0717 0.2412 0.052 Uiso 1 1 calc R . .
C33 C 1.088(2) -0.0092(14) 0.1171(11) 0.059(4) Uani 1 1 d . . .
H33 H 1.0532 -0.0995 0.1171 0.071 Uiso 1 1 calc R . .
C34 C 1.1701(17) 0.0214(12) 0.0419(9) 0.044(3) Uani 1 1 d . . .
C35 C 1.2410(18) 0.1512(15) 0.0475(11) 0.058(4) Uani 1 1 d . . .
H35 H 1.3029 0.1702 -0.0035 0.070 Uiso 1 1 calc R . .
C36 C 1.2236(17) 0.2555(13) 0.1268(11) 0.048(3) Uani 1 1 d . . .
H36 H 1.2736 0.3440 0.1296 0.057 Uiso 1 1 calc R . .
C37 C 1.0992(15) 0.6085(12) 0.5074(9) 0.041(3) Uani 1 1 d . . .
H37A H 1.2145 0.6419 0.5240 0.049 Uiso 1 1 calc R . .
H37B H 1.0394 0.6378 0.5653 0.049 Uiso 1 1 calc R . .
C38 C 1.0473(14) 0.6649(11) 0.4297(9) 0.033(3) Uani 1 1 d . . .
C39 C 1.0616(19) 0.8010(13) 0.4361(10) 0.054(4) Uani 1 1 d . . .
H39 H 1.1078 0.8645 0.4925 0.065 Uiso 1 1 calc R . .
C40 C 1.008(2) 0.8426(13) 0.3593(12) 0.060(4) Uani 1 1 d . . .
H40 H 1.0180 0.9347 0.3627 0.072 Uiso 1 1 calc R . .
C41 C 0.939(2) 0.7502(14) 0.2783(10) 0.055(4) Uani 1 1 d . . .
H41 H 0.8993 0.7735 0.2243 0.066 Uiso 1 1 calc R . .
C42 C 0.9332(18) 0.6209(14) 0.2825(9) 0.052(4) Uani 1 1 d . . .
H42 H 0.8907 0.5561 0.2258 0.063 Uiso 1 1 calc R . .
N4 N 0.9768(11) 0.5726(10) 0.3520(6) 0.030(2) Uani 1 1 d . . .
C44 C 0.4488(14) 0.4576(13) 0.5260(10) 0.043(3) Uani 1 1 d . . .
H44 H 0.3516 0.4758 0.5542 0.052 Uiso 1 1 calc R . .
C45 C 0.4537(14) 0.4182(12) 0.4244(9) 0.038(3) Uani 1 1 d . . .
H45 H 0.3611 0.4072 0.3840 0.046 Uiso 1 1 calc R . .
C46 C 0.6017(12) 0.3961(11) 0.3864(8) 0.028(2) Uani 1 1 d . . .
C47 C 0.6298(15) 0.3493(14) 0.2804(9) 0.045(3) Uani 1 1 d . . .
H47A H 0.5502 0.2691 0.2508 0.054 Uiso 1 1 calc R . .
H47B H 0.6167 0.4195 0.2480 0.054 Uiso 1 1 calc R . .
N3 N 0.7345(11) 0.4152(9) 0.4429(7) 0.029(2) Uani 1 1 d . . .
C49 C 0.7208(12) 0.4474(11) 0.5390(9) 0.027(2) Uani 1 1 d . . .
H49 H 0.8138 0.4550 0.5783 0.033 Uiso 1 1 calc R . .
C50 C 0.5821(14) 0.4698(12) 0.5839(10) 0.038(3) Uani 1 1 d . . .
H50 H 0.5787 0.4927 0.6517 0.045 Uiso 1 1 calc R . .
H16 H 0.661(11) 1.094(10) 1.368(7) 0.06(3) Uiso 1 1 d . . .

loop_
_atom_site_aniso_label
_atom_site_aniso_U_11
_atom_site_aniso_U_22
_atom_site_aniso_U_33
_atom_site_aniso_U_23
_atom_site_aniso_U_13
_atom_site_aniso_U_12
Ti1 0.0681(16) 0.0635(18) 0.0564(16) -0.0024(13) -0.0042(13) 0.0114(13)
Ti2 0.0000(5) 0.0000(5) 0.0000(5) -0.0001(4) 0.0013(4) 0.0001(4)
S1 0.070(2) 0.062(3) 0.071(3) 0.039(2) -0.018(2) -0.0054(18)
S2 0.094(3) 0.042(2) 0.047(2) -0.0047(16) 0.020(2) 0.0177(19)
S3 0.070(2) 0.067(3) 0.062(2) 0.030(2) -0.018(2) 0.0008(19)
S4 0.085(3) 0.055(2) 0.047(2) -0.0028(18) 0.017(2) 0.0138(19)
O1 0.037(4) 0.027(4) 0.027(4) -0.002(3) -0.002(3) 0.004(3)
O2 0.042(5) 0.036(5) 0.016(4) -0.007(3) -0.005(3) 0.001(3)
O3 0.050(5) 0.028(4) 0.042(5) 0.016(4) 0.001(4) 0.012(4)
O4 0.036(4) 0.040(5) 0.032(4) -0.007(4) 0.007(4) 0.003(3)
O5 0.037(4) 0.034(5) 0.022(4) -0.012(3) -0.009(3) 0.008(3)
O6 0.041(5) 0.032(4) 0.024(4) -0.004(3) 0.009(4) 0.014(3)
O7 0.026(4) 0.029(4) 0.036(4) 0.004(4) -0.005(3) 0.008(3)
O8 0.030(4) 0.040(5) 0.031(4) 0.009(4) 0.005(3) 0.009(3)
N1 0.018(4) 0.025(5) 0.027(5) 0.000(4) 0.006(4) 0.004(3)
N2 0.035(5) 0.030(5) 0.033(5) 0.007(4) 0.002(4) 0.007(4)
C1 0.028(5) 0.044(7) 0.031(6) 0.010(5) -0.002(5) 0.010(5)
C2 0.042(6) 0.023(5) 0.027(6) 0.005(4) -0.002(5) 0.009(4)
C3 0.013(5) 0.054(8) 0.056(9) 0.026(7) 0.009(5) 0.009(5)
C4 0.032(6) 0.033(7) 0.050(8) 0.008(6) 0.013(6) 0.007(5)
C5 0.054(7) 0.031(7) 0.013(5) -0.013(5) 0.004(5) 0.006(5)
C6 0.036(6) 0.045(7) 0.019(5) -0.003(5) -0.007(5) 0.009(5)
C7 0.042(6) 0.037(7) 0.011(5) 0.005(5) -0.008(4) -0.002(5)
C8 0.092(11) 0.059(9) 0.045(8) 0.028(7) -0.016(8) 0.008(8)
C9 0.17(2) 0.047(10) 0.047(9) 0.015(8) -0.014(11) 0.008(10)
C10 0.085(10) 0.030(7) 0.029(6) -0.008(5) -0.014(6) 0.005(6)
C11 0.046(7) 0.043(8) 0.017(6) 0.001(5) 0.008(5) 0.006(5)
C12 0.035(6) 0.023(6) 0.051(7) 0.011(5) -0.007(5) -0.004(4)
C13 0.046(6) 0.000(5) 0.057(7) 0.001(5) 0.009(5) 0.006(4)
C14 0.041(6) 0.016(5) 0.029(6) -0.003(4) 0.012(5) 0.005(4)
C15 0.038(6) 0.042(7) 0.040(7) 0.005(6) 0.016(6) 0.005(5)
C16 0.053(7) 0.018(6) 0.039(6) 0.000(5) -0.012(5) 0.007(5)
C17 0.031(6) 0.030(6) 0.055(8) 0.006(6) -0.008(6) -0.002(5)
C18 0.043(6) 0.012(5) 0.044(7) 0.000(5) 0.004(5) 0.003(4)
C19 0.048(7) 0.046(8) 0.025(6) -0.004(5) 0.007(5) 0.031(6)
C20 0.099(11) 0.057(10) 0.051(9) 0.021(7) 0.031(8) 0.036(8)
C21 0.069(9) 0.037(7) 0.053(8) 0.010(6) 0.008(7) 0.007(6)
C22 0.056(8) 0.052(8) 0.032(6) 0.001(6) 0.001(6) 0.018(6)
C23 0.069(9) 0.041(8) 0.043(8) 0.006(6) 0.019(7) 0.002(6)
C24 0.057(8) 0.030(7) 0.038(7) -0.011(5) -0.001(6) -0.008(5)
C25 0.032(5) 0.036(6) 0.012(5) 0.003(4) -0.001(4) 0.006(4)
C26 0.039(6) 0.027(6) 0.032(6) 0.011(5) 0.009(5) 0.009(4)
C27 0.043(6) 0.027(6) 0.050(8) 0.010(6) 0.000(6) 0.009(5)
C28 0.052(7) 0.028(6) 0.032(6) 0.009(5) 0.001(5) -0.007(5)
C29 0.054(7) 0.018(6) 0.031(6) 0.004(5) -0.001(6) -0.005(5)
C30 0.026(5) 0.035(6) 0.052(7) 0.012(6) 0.003(5) -0.001(4)
C31 0.022(5) 0.023(6) 0.039(6) 0.006(5) 0.000(5) -0.003(4)
C32 0.056(7) 0.032(7) 0.036(7) -0.002(5) 0.016(6) 0.005(5)
C33 0.094(11) 0.033(7) 0.052(8) 0.013(6) 0.033(8) 0.011(7)
C34 0.066(8) 0.024(6) 0.037(7) 0.001(5) 0.018(6) 0.012(6)
C35 0.063(9) 0.055(9) 0.046(8) -0.001(7) 0.028(7) 0.000(7)
C36 0.051(8) 0.039(7) 0.051(8) 0.013(6) 0.030(7) 0.001(6)
C37 0.044(6) 0.045(7) 0.026(6) -0.004(5) -0.008(5) 0.011(5)
C38 0.038(6) 0.020(6) 0.036(6) 0.003(5) -0.004(5) -0.003(4)
C39 0.091(10) 0.024(7) 0.042(7) 0.008(6) -0.011(7) -0.006(6)
C40 0.098(12) 0.017(7) 0.060(9) 0.004(6) -0.012(9) 0.003(6)
C41 0.106(11) 0.035(7) 0.026(6) 0.009(6) -0.009(7) 0.014(7)
C42 0.086(10) 0.031(7) 0.025(6) -0.013(5) -0.003(6) 0.000(6)
N4 0.041(5) 0.030(6) 0.015(4) -0.002(4) -0.001(4) 0.005(4)
C44 0.029(6) 0.041(7) 0.049(8) -0.002(6) 0.011(6) 0.001(5)
C45 0.031(5) 0.038(7) 0.037(7) -0.009(5) -0.012(5) 0.011(5)
C46 0.022(5) 0.027(6) 0.031(6) 0.004(4) -0.002(4) -0.002(4)
C47 0.044(7) 0.054(8) 0.034(7) 0.010(6) -0.009(5) 0.001(6)
N3 0.033(5) 0.024(5) 0.030(5) 0.005(4) -0.010(4) 0.005(4)
C49 0.012(5) 0.031(6) 0.038(6) 0.011(5) 0.000(4) 0.001(4)
C50 0.026(6) 0.038(7) 0.053(8) 0.017(6) 0.019(6) 0.008(5)

loop_
_atom_type_symbol
_atom_type_description
_atom_type_scat_dispersion_real
_atom_type_scat_dispersion_imag
_atom_type_scat_source
C C 0.0033 0.0016 'International Tables Vol C Tables 4.2.6.8 and 6.1.1.4'
H H 0.0000 0.0000 'International Tables Vol C Tables 4.2.6.8 and 6.1.1.4'
N N 0.0061 0.0033 'International Tables Vol C Tables 4.2.6.8 and 6.1.1.4'
O O 0.0106 0.0060 'International Tables Vol C Tables 4.2.6.8 and 6.1.1.4'
S S 0.1246 0.1234 'International Tables Vol C Tables 4.2.6.8 and 6.1.1.4'
Ti Ti 0.2776 0.4457 'International Tables Vol C Tables 4.2.6.8 and 6.1.1.4'

loop_
_geom_angle_atom_site_label_1
_geom_angle_atom_site_label_2
_geom_angle_atom_site_label_3
_geom_angle
_geom_angle_site_symmetry_1
_geom_angle_site_symmetry_3
_geom_angle_publ_flag
O4 Ti1 O2 94.1(4) . . ?
O4 Ti1 O3 100.5(4) . . ?
O2 Ti1 O3 101.9(4) . . ?
O4 Ti1 O1 103.3(4) . . ?
O2 Ti1 O1 155.8(4) . . ?
O3 Ti1 O1 91.4(4) . . ?
O4 Ti1 N1 168.4(4) . . ?
O2 Ti1 N1 75.0(4) . . ?
O3 Ti1 N1 85.9(3) . . ?
O1 Ti1 N1 86.1(3) . . ?
O4 Ti1 N2 92.1(4) . . ?
O2 Ti1 N2 87.6(4) . . ?
O3 Ti1 N2 163.6(4) . . ?
O1 Ti1 N2 75.3(4) . . ?
N1 Ti1 N2 83.6(3) . . ?
O5 Ti2 O8 101.9(3) . . ?
O5 Ti2 O7 92.8(3) . . ?
O8 Ti2 O7 156.1(3) . . ?
O5 Ti2 O6 99.9(4) . . ?
O8 Ti2 O6 93.4(4) . . ?
O7 Ti2 O6 102.5(4) . . ?
O5 Ti2 N3 87.1(3) . . ?
O8 Ti2 N3 75.6(3) . . ?
O7 Ti2 N3 86.6(3) . . ?
O6 Ti2 N3 168.1(4) . . ?
O5 Ti2 N4 164.4(3) . . ?
O8 Ti2 N4 87.1(4) . . ?
O7 Ti2 N4 74.8(3) . . ?
O6 Ti2 N4 92.2(4) . . ?
N3 Ti2 N4 82.8(3) . . ?
C16 S1 H15 94(3) . . ?
C22 S2 H16 90(4) . . ?
C28 S3 H4 77(3) . . ?
C34 S4 H1 85(4) . . ?
C12 O1 Ti1 124.6(7) . . ?
C1 O2 Ti1 126.3(7) . . ?
C13 O3 Ti1 133.1(7) . . ?
C19 O4 Ti1 136.3(8) . . ?
C25 O5 Ti2 136.4(7) . . ?
C31 O6 Ti2 136.6(8) . . ?
C37 O7 Ti2 125.8(7) . . ?
C47 O8 Ti2 125.5(7) . . ?
C2 N1 C6 118.1(9) . . ?
C2 N1 Ti1 115.7(7) . . ?
C6 N1 Ti1 126.1(7) . . ?
C11 N2 C7 122.3(10) . . ?
C11 N2 Ti1 114.6(8) . . ?
C7 N2 Ti1 122.9(8) . . ?
O2 C1 C2 110.5(9) . . ?
O2 C1 H1A 109.6 . . ?
C2 C1 H1A 109.6 . . ?
O2 C1 H1B 109.6 . . ?
C2 C1 H1B 109.6 . . ?
H1A C1 H1B 108.1 . . ?
N1 C2 C3 122.3(11) . . ?
N1 C2 C1 111.6(9) . . ?
C3 C2 C1 126.1(11) . . ?
C4 C3 C2 120.6(12) . . ?
C4 C3 H3 119.7 . . ?
C2 C3 H3 119.7 . . ?
C3 C4 C5 118.0(11) . . ?
C3 C4 H4A 121.0 . . ?
C5 C4 H4A 121.0 . . ?
C6 C5 C4 120.5(11) . . ?
C6 C5 H5 119.8 . . ?
C4 C5 H5 119.8 . . ?
N1 C6 C5 120.5(10) . . ?
N1 C6 H6 119.8 . . ?
C5 C6 H6 119.8 . . ?
C8 C7 N2 116.4(11) . . ?
C8 C7 H7 121.8 . . ?
N2 C7 H7 121.8 . . ?
C7 C8 C9 122.3(13) . . ?
C7 C8 H8 118.9 . . ?
C9 C8 H8 118.9 . . ?
C10 C9 C8 118.2(14) . . ?
C10 C9 H9 120.9 . . ?
C8 C9 H9 120.9 . . ?
C11 C10 C9 119.8(13) . . ?
C11 C10 H10 120.1 . . ?
C9 C10 H10 120.1 . . ?
C10 C11 N2 121.0(12) . . ?
C10 C11 C12 125.9(12) . . ?
N2 C11 C12 113.1(11) . . ?
O1 C12 C11 111.4(10) . . ?
O1 C12 H12A 109.3 . . ?
C11 C12 H12A 109.3 . . ?
O1 C12 H12B 109.3 . . ?
C11 C12 H12B 109.3 . . ?
H12A C12 H12B 108.0 . . ?
O3 C13 C18 120.4(11) . . ?
O3 C13 C14 120.8(10) . . ?
C18 C13 C14 118.5(11) . . ?
C15 C14 C13 121.3(11) . . ?
C15 C14 H14 119.4 . . ?
C13 C14 H14 119.4 . . ?
C14 C15 C16 121.5(11) . . ?
C14 C15 H15A 119.3 . . ?
C16 C15 H15A 119.3 . . ?
C17 C16 C15 117.1(11) . . ?
C17 C16 S1 119.5(9) . . ?
C15 C16 S1 123.2(10) . . ?
C16 C17 C18 121.2(11) . . ?
C16 C17 H17 119.4 . . ?
C18 C17 H17 119.4 . . ?
C13 C18 C17 120.3(11) . . ?
C13 C18 H18 119.8 . . ?
C17 C18 H18 119.8 . . ?
C20 C19 O4 122.3(12) . . ?
C20 C19 C24 118.2(11) . . ?
O4 C19 C24 119.3(12) . . ?
C19 C20 C21 123.4(13) . . ?
C19 C20 H20 118.3 . . ?
C21 C20 H20 118.3 . . ?
C22 C21 C20 118.0(13) . . ?
C22 C21 H21 121.0 . . ?
C20 C21 H21 121.0 . . ?
C23 C22 C21 118.6(12) . . ?
C23 C22 S2 121.0(10) . . ?
C21 C22 S2 120.3(11) . . ?
C22 C23 C24 121.0(12) . . ?
C22 C23 H23 119.5 . . ?
C24 C23 H23 119.5 . . ?
C19 C24 C23 120.2(12) . . ?
C19 C24 H24 119.9 . . ?
C23 C24 H24 119.9 . . ?
O5 C25 C30 120.4(9) . . ?
O5 C25 C26 120.9(9) . . ?
C30 C25 C26 118.5(10) . . ?
C27 C26 C25 121.6(10) . . ?
C27 C26 H26 119.2 . . ?
C25 C26 H26 119.2 . . ?
C26 C27 C28 119.6(11) . . ?
C26 C27 H27 120.2 . . ?
C28 C27 H27 120.2 . . ?
C29 C28 C27 120.4(11) . . ?
C29 C28 S3 123.1(9) . . ?
C27 C28 S3 116.6(9) . . ?
C28 C29 C30 120.5(10) . . ?
C28 C29 H29 119.7 . . ?
C30 C29 H29 119.7 . . ?
C25 C30 C29 119.2(10) . . ?
C25 C30 H30 120.4 . . ?
C29 C30 H30 120.4 . . ?
O6 C31 C36 119.7(11) . . ?
O6 C31 C32 121.1(10) . . ?
C36 C31 C32 119.1(11) . . ?
C33 C32 C31 119.1(11) . . ?
C33 C32 H32 120.4 . . ?
C31 C32 H32 120.4 . . ?
C34 C33 C32 120.4(12) . . ?
C34 C33 H33 119.8 . . ?
C32 C33 H33 119.8 . . ?
C33 C34 C35 120.0(12) . . ?
C33 C34 S4 119.8(10) . . ?
C35 C34 S4 120.0(9) . . ?
C34 C35 C36 121.7(12) . . ?
C34 C35 H35 119.2 . . ?
C36 C35 H35 119.2 . . ?
C31 C36 C35 118.9(12) . . ?
C31 C36 H36 120.5 . . ?
C35 C36 H36 120.5 . . ?
O7 C37 C38 110.6(10) . . ?
O7 C37 H37A 109.5 . . ?
C38 C37 H37A 109.5 . . ?
O7 C37 H37B 109.5 . . ?
C38 C37 H37B 109.5 . . ?
H37A C37 H37B 108.1 . . ?
N4 C38 C39 121.6(12) . . ?
N4 C38 C37 113.9(10) . . ?
C39 C38 C37 124.4(12) . . ?
C40 C39 C38 119.5(13) . . ?
C40 C39 H39 120.2 . . ?
C38 C39 H39 120.2 . . ?
C41 C40 C39 119.9(12) . . ?
C41 C40 H40 120.1 . . ?
C39 C40 H40 120.1 . . ?
C42 C41 C40 113.9(13) . . ?
C42 C41 H41 123.0 . . ?
C40 C41 H41 123.0 . . ?
N4 C42 C41 130.5(12) . . ?
N4 C42 H42 114.8 . . ?
C41 C42 H42 114.8 . . ?
C42 N4 C38 114.5(10) . . ?
C42 N4 Ti2 131.5(8) . . ?
C38 N4 Ti2 114.0(8) . . ?
C50 C44 C45 121.2(11) . . ?
C50 C44 H44 119.4 . . ?
C45 C44 H44 119.4 . . ?
C46 C45 C44 117.0(11) . . ?
C46 C45 H45 121.5 . . ?
C44 C45 H45 121.5 . . ?
N3 C46 C45 121.9(11) . . ?
N3 C46 C47 113.2(9) . . ?
C45 C46 C47 124.9(10) . . ?
O8 C47 C46 109.7(10) . . ?
O8 C47 H47A 109.7 . . ?
C46 C47 H47A 109.7 . . ?
O8 C47 H47B 109.7 . . ?
C46 C47 H47B 109.7 . . ?
H47A C47 H47B 108.2 . . ?
C46 N3 C49 118.2(9) . . ?
C46 N3 Ti2 115.0(8) . . ?
C49 N3 Ti2 126.3(7) . . ?
N3 C49 C50 124.7(11) . . ?
N3 C49 H49 117.6 . . ?
C50 C49 H49 117.6 . . ?
C44 C50 C49 116.8(12) . . ?
C44 C50 H50 121.6 . . ?
C49 C50 H50 121.6 . . ?

loop_
_geom_bond_atom_site_label_1
_geom_bond_atom_site_label_2
_geom_bond_distance
_geom_bond_site_symmetry_2
_geom_bond_publ_flag
Ti1 O4 1.833(8) . ?
Ti1 O2 1.879(9) . ?
Ti1 O3 1.892(8) . ?
Ti1 O1 1.897(8) . ?
Ti1 N1 2.220(8) . ?
Ti1 N2 2.239(10) . ?
Ti2 O5 1.859(9) . ?
Ti2 O8 1.870(8) . ?
Ti2 O7 1.886(8) . ?
Ti2 O6 1.894(8) . ?
Ti2 N3 2.205(10) . ?
Ti2 N4 2.207(10) . ?
S1 C16 1.753(12) . ?
S1 H15 1.23(6) . ?
S2 C22 1.771(13) . ?
S2 H16 1.44(10) . ?
S3 C28 1.789(13) . ?
S3 H4 1.23(7) . ?
S4 C34 1.802(12) . ?
S4 H1 1.14(8) . ?
O1 C12 1.417(14) . ?
O2 C1 1.390(13) . ?
O3 C13 1.347(15) . ?
O4 C19 1.373(14) . ?
O5 C25 1.364(13) . ?
O6 C31 1.326(14) . ?
O7 C37 1.371(15) . ?
O8 C47 1.409(15) . ?
N1 C2 1.342(14) . ?
N1 C6 1.354(14) . ?
N2 C11 1.349(17) . ?
N2 C7 1.382(15) . ?
C1 C2 1.525(15) . ?
C1 H1A 0.9800 . ?
C1 H1B 0.9800 . ?
C2 C3 1.350(16) . ?
C3 C4 1.348(19) . ?
C3 H3 0.9400 . ?
C4 C5 1.374(19) . ?
C4 H4A 0.9400 . ?
C5 C6 1.370(16) . ?
C5 H5 0.9400 . ?
C6 H6 0.9400 . ?
C7 C8 1.36(2) . ?
C7 H7 0.9400 . ?
C8 C9 1.39(2) . ?
C8 H8 0.9400 . ?
C9 C10 1.39(2) . ?
C9 H9 0.9400 . ?
C10 C11 1.341(18) . ?
C10 H10 0.9400 . ?
C11 C12 1.491(18) . ?
C12 H12A 0.9800 . ?
C12 H12B 0.9800 . ?
C13 C18 1.371(16) . ?
C13 C14 1.386(15) . ?
C14 C15 1.356(17) . ?
C14 H14 0.9400 . ?
C15 C16 1.399(17) . ?
C15 H15A 0.9400 . ?
C16 C17 1.385(18) . ?
C17 C18 1.398(17) . ?
C17 H17 0.9400 . ?
C18 H18 0.9400 . ?
C19 C20 1.33(2) . ?
C19 C24 1.376(17) . ?
C20 C21 1.40(2) . ?
C20 H20 0.9400 . ?
C21 C22 1.384(19) . ?
C21 H21 0.9400 . ?
C22 C23 1.38(2) . ?
C23 C24 1.397(19) . ?
C23 H23 0.9400 . ?
C24 H24 0.9400 . ?
C25 C30 1.390(15) . ?
C25 C26 1.400(15) . ?
C26 C27 1.357(17) . ?
C26 H26 0.9400 . ?
C27 C28 1.391(17) . ?
C27 H27 0.9400 . ?
C28 C29 1.355(18) . ?
C29 C30 1.412(17) . ?
C29 H29 0.9400 . ?
C30 H30 0.9400 . ?
C31 C36 1.380(16) . ?
C31 C32 1.428(17) . ?
C32 C33 1.387(19) . ?
C32 H32 0.9400 . ?
C33 C34 1.355(18) . ?
C33 H33 0.9400 . ?
C34 C35 1.369(19) . ?
C35 C36 1.39(2) . ?
C35 H35 0.9400 . ?
C36 H36 0.9400 . ?
C37 C38 1.475(17) . ?
C37 H37A 0.9800 . ?
C37 H37B 0.9800 . ?
C38 N4 1.334(16) . ?
C38 C39 1.387(17) . ?
C39 C40 1.38(2) . ?
C39 H39 0.9400 . ?
C40 C41 1.36(2) . ?
C40 H40 0.9400 . ?
C41 C42 1.36(2) . ?
C41 H41 0.9400 . ?
C42 N4 1.296(17) . ?
C42 H42 0.9400 . ?
C44 C50 1.36(2) . ?
C44 C45 1.409(18) . ?
C44 H44 0.9400 . ?
C45 C46 1.392(16) . ?
C45 H45 0.9400 . ?
C46 N3 1.330(14) . ?
C46 C47 1.504(16) . ?
C47 H47A 0.9800 . ?
C47 H47B 0.9800 . ?
N3 C49 1.339(15) . ?
C49 C50 1.361(15) . ?
C49 H49 0.9400 . ?
C50 H50 0.9400 . ?
